data_2209728
loop_
_publ_author_name
'Da-Quan Peng'

_publ_section_title
2-Methyl-4-phenyl-2-(trimethylsilyloxy)-3,4-dihydro-2<i>H</i>,5<i>H</i>-pyrano[3,2-<i>c</i>][1]benzopyran-5-one
_journal_coeditor_code AT2052
_journal_issue 8
_journal_name_full 'Acta Crystallographica Section E'
_journal_page_first o3264
_journal_page_last o3265
_journal_paper_doi 10.1107/S160053680602575X
_journal_volume 62
_journal_year 2006
_chemical_formula_iupac 'C22 H24 O4 Si'
_chemical_formula_moiety 'C22 H24 O4 Si'
_chemical_formula_sum 'C22 H24 O4 Si'
_chemical_formula_weight 380.50
_chemical_melting_point 418.2
_chemical_name_systematic
;
2-methyl-4-phenyl-2-(trimethylsilyloxy)-3,4-dihydro-2H,5H-pyrano
[3,2-c][1]benzopyran-5-one
;
_space_group_IT_number 14
_symmetry_cell_setting monoclinic
_symmetry_space_group_name_Hall '-P 2yn'
_symmetry_space_group_name_H-M 'P 1 21/n 1'
_atom_sites_solution_hydrogens geom
_atom_sites_solution_primary direct
_atom_sites_solution_secondary difmap
_cell_angle_alpha 90
_cell_angle_beta 100.74(3)
_cell_angle_gamma 90
_cell_formula_units_Z 4
_cell_length_a 10.038(2)
_cell_length_b 12.396(3)
_cell_length_c 16.853(3)
_cell_measurement_reflns_used 25
_cell_measurement_temperature 293(2)
_cell_measurement_theta_max 13
_cell_measurement_theta_min 10
_cell_volume 2060.3(8)
_computing_cell_refinement 'CAD-4 Software'
_computing_data_collection 'CAD-4 Software (Enraf--Nonius, 1989)'
_computing_data_reduction 'XCAD4 (Harms & Wocadlo, 1995)'
_computing_molecular_graphics SHELXTL
_computing_publication_material 'SHELXTL and PLATON (Spek, 2003)'
_computing_structure_refinement SHELXTL
_computing_structure_solution 'SHELXTL (Sheldrick, 1997)'
_diffrn_ambient_temperature 293(2)
_diffrn_measured_fraction_theta_full 1.000
_diffrn_measured_fraction_theta_max 1.000
_diffrn_measurement_device_type 'Enraf--Nonius CAD-4'
_diffrn_measurement_method \w/2\q
_diffrn_radiation_monochromator graphite
_diffrn_radiation_source 'fine-focus sealed tube'
_diffrn_radiation_type MoK\a
_diffrn_radiation_wavelength 0.71073
_diffrn_reflns_av_R_equivalents 0.1167
_diffrn_reflns_av_sigmaI/netI 0.0670
_diffrn_reflns_limit_h_max 12
_diffrn_reflns_limit_h_min 0
_diffrn_reflns_limit_k_max 15
_diffrn_reflns_limit_k_min 0
_diffrn_reflns_limit_l_max 20
_diffrn_reflns_limit_l_min -20
_diffrn_reflns_number 4268
_diffrn_reflns_theta_full 25.97
_diffrn_reflns_theta_max 25.97
_diffrn_reflns_theta_min 2.05
_diffrn_standards_decay_% 0
_diffrn_standards_interval_count 200
_diffrn_standards_interval_time 120
_diffrn_standards_number 3
_exptl_absorpt_coefficient_mu 0.137
_exptl_absorpt_correction_T_max 0.962
_exptl_absorpt_correction_T_min 0.931
_exptl_absorpt_correction_type psi-scan
_exptl_absorpt_process_details '(XCAD4; Harms & Wocadlo, 1995)'
_exptl_crystal_colour colourless
_exptl_crystal_density_diffrn 1.227
_exptl_crystal_density_method 'not measured'
_exptl_crystal_description block
_exptl_crystal_F_000 808
_exptl_crystal_size_max 0.40
_exptl_crystal_size_mid 0.31
_exptl_crystal_size_min 0.28
_refine_diff_density_max 0.19
_refine_diff_density_min -0.27
_refine_ls_extinction_coef 0.0157(13)
_refine_ls_extinction_expression Fc^*^=kFc[1+0.001xFc^2^\l^3^/sin(2\q)]^-1/4^
_refine_ls_extinction_method SHELXL97
_refine_ls_goodness_of_fit_ref 1.002
_refine_ls_hydrogen_treatment constr
_refine_ls_matrix_type full
_refine_ls_number_parameters 245
_refine_ls_number_reflns 4029
_refine_ls_number_restraints 0
_refine_ls_restrained_S_all 1.002
_refine_ls_R_factor_all 0.1130
_refine_ls_R_factor_gt 0.0543
_refine_ls_shift/su_max 0.000
_refine_ls_shift/su_mean 0.000
_refine_ls_structure_factor_coef Fsqd
_refine_ls_weighting_details 'calc w=1/[\s^2^(Fo^2^)+(0.05P)^2^+1P] where P=(Fo^2^+2Fc^2^)/3'
_refine_ls_weighting_scheme calc
_refine_ls_wR_factor_gt 0.1281
_refine_ls_wR_factor_ref 0.1514
_reflns_number_gt 2297
_reflns_number_total 4029
_reflns_threshold_expression I>2\s(I)
_cod_data_source_file at2052.cif
_cod_data_source_block I
_cod_original_sg_symbol_H-M 'P 21/n'
_cod_database_code 2209728
_cod_database_fobs_code 2209728

loop_
_symmetry_equiv_pos_as_xyz
'x, y, z'
'-x+1/2, y+1/2, -z+1/2'
'-x, -y, -z'
'x-1/2, -y-1/2, z-1/2'

loop_
_atom_site_type_symbol
_atom_site_label
_atom_site_fract_x
_atom_site_fract_y
_atom_site_fract_z
_atom_site_U_iso_or_equiv
_atom_site_adp_type
_atom_site_calc_flag
_atom_site_refinement_flags
_atom_site_occupancy
Si Si 0.31523(9) 0.26530(8) 0.07053(5) 0.0586(3) Uani d . 1
O O1 0.44947(18) 0.24306(16) 0.14167(11) 0.0515(5) Uani d . 1
O O2 0.6160(2) 0.17376(15) 0.07717(12) 0.0543(5) Uani d . 1
O O3 0.87720(19) 0.41315(17) 0.03307(12) 0.0576(6) Uani d . 1
O O4 0.8915(2) 0.4807(2) 0.15477(14) 0.0740(7) Uani d . 1
C C1 0.2134(4) 0.3587(3) 0.1192(2) 0.0897(12) Uani d . 1
H H1A 0.1882 0.3242 0.1652 0.135 Uiso calc R 1
H H1B 0.1331 0.3784 0.0815 0.135 Uiso calc R 1
H H1C 0.2656 0.4222 0.1363 0.135 Uiso calc R 1
C C2 0.2167(4) 0.1409(3) 0.0392(2) 0.0847(12) Uani d . 1
H H2A 0.1895 0.1086 0.0854 0.127 Uiso calc R 1
H H2B 0.2719 0.0910 0.0161 0.127 Uiso calc R 1
H H2C 0.1377 0.1588 -0.0002 0.127 Uiso calc R 1
C C3 0.3651(4) 0.3281(4) -0.0189(2) 0.1125(18) Uani d . 1
H H3A 0.4159 0.3926 -0.0030 0.169 Uiso calc R 1
H H3B 0.2853 0.3458 -0.0577 0.169 Uiso calc R 1
H H3C 0.4199 0.2786 -0.0426 0.169 Uiso calc R 1
C C4 0.5148(4) 0.0556(2) 0.1578(2) 0.0699(10) Uani d . 1
H H4A 0.4479 0.0374 0.1113 0.105 Uiso calc R 1
H H4B 0.4768 0.0471 0.2057 0.105 Uiso calc R 1
H H4C 0.5918 0.0088 0.1607 0.105 Uiso calc R 1
C C5 0.5593(3) 0.1721(2) 0.15128(17) 0.0517(7) Uani d . 1
C C6 0.6649(3) 0.2082(2) 0.22184(17) 0.0509(7) Uani d . 1
H H6A 0.7393 0.1570 0.2298 0.061 Uiso calc R 1
H H6B 0.6255 0.2080 0.2702 0.061 Uiso calc R 1
C C7 0.7206(3) 0.3216(2) 0.21002(16) 0.0460(7) Uani d . 1
H H7 0.8081 0.3264 0.2470 0.055 Uiso calc R 1
C C8 0.7515(3) 0.3273(2) 0.12620(16) 0.0443(7) Uani d . 1
C C9 0.7027(3) 0.2544(2) 0.06872(16) 0.0449(7) Uani d . 1
C C10 0.7445(3) 0.2541(2) -0.00927(16) 0.0475(7) Uani d . 1
C C11 0.7039(4) 0.1784(3) -0.06942(19) 0.0660(9) Uani d . 1
H H11 0.6436 0.1243 -0.0614 0.079 Uiso calc R 1
C C12 0.7515(4) 0.1821(3) -0.1405(2) 0.0786(11) Uani d . 1
H H12 0.7237 0.1308 -0.1804 0.094 Uiso calc R 1
C C13 0.8408(4) 0.2624(3) -0.1525(2) 0.0712(10) Uani d . 1
H H13 0.8740 0.2639 -0.2004 0.085 Uiso calc R 1
C C14 0.8817(3) 0.3398(3) -0.09525(19) 0.0610(9) Uani d . 1
H H14 0.9406 0.3945 -0.1042 0.073 Uiso calc R 1
C C15 0.8331(3) 0.3348(2) -0.02364(17) 0.0493(7) Uani d . 1
C C16 0.8428(3) 0.4108(3) 0.10861(18) 0.0537(8) Uani d . 1
C C17 0.6348(3) 0.4134(2) 0.23277(16) 0.0464(7) Uani d . 1
C C18 0.6242(4) 0.4280(3) 0.31231(19) 0.0669(9) Uani d . 1
H H18 0.6691 0.3808 0.3512 0.080 Uiso calc R 1
C C19 0.5485(4) 0.5109(3) 0.3356(2) 0.0858(12) Uani d . 1
H H19 0.5425 0.5187 0.3897 0.103 Uiso calc R 1
C C20 0.4825(4) 0.5818(3) 0.2799(2) 0.0781(11) Uani d . 1
H H20 0.4314 0.6376 0.2958 0.094 Uiso calc R 1
C C21 0.4921(3) 0.5698(3) 0.2003(2) 0.0637(9) Uani d . 1
H H21 0.4477 0.6179 0.1619 0.076 Uiso calc R 1
C C22 0.5677(3) 0.4865(2) 0.17707(17) 0.0517(8) Uani d . 1
H H22 0.5738 0.4793 0.1229 0.062 Uiso calc R 1

loop_
_atom_site_aniso_label
_atom_site_aniso_U_11
_atom_site_aniso_U_22
_atom_site_aniso_U_33
_atom_site_aniso_U_12
_atom_site_aniso_U_13
_atom_site_aniso_U_23
Si 0.0489(5) 0.0746(7) 0.0509(5) -0.0057(5) 0.0056(4) 0.0192(5)
O1 0.0482(11) 0.0537(12) 0.0513(11) -0.0008(10) 0.0064(9) 0.0108(10)
O2 0.0613(13) 0.0456(12) 0.0584(12) -0.0105(10) 0.0173(10) -0.0013(10)
O3 0.0520(12) 0.0655(14) 0.0598(13) -0.0170(11) 0.0221(10) -0.0103(11)
O4 0.0707(15) 0.0843(17) 0.0724(15) -0.0348(14) 0.0271(12) -0.0249(14)
C1 0.061(2) 0.093(3) 0.110(3) 0.010(2) 0.003(2) 0.009(3)
C2 0.073(2) 0.104(3) 0.071(2) -0.015(2) -0.0019(19) -0.005(2)
C3 0.076(3) 0.176(5) 0.083(3) -0.006(3) 0.009(2) 0.080(3)
C4 0.080(2) 0.0482(19) 0.078(2) -0.0116(17) 0.0056(19) 0.0190(17)
C5 0.0545(18) 0.0500(18) 0.0515(17) 0.0001(15) 0.0126(14) 0.0177(14)
C6 0.0500(17) 0.0542(19) 0.0472(16) 0.0050(14) 0.0055(13) 0.0108(14)
C7 0.0362(14) 0.0570(18) 0.0422(15) -0.0004(13) 0.0004(12) 0.0008(14)
C8 0.0380(15) 0.0499(18) 0.0459(15) -0.0004(13) 0.0099(12) -0.0001(13)
C9 0.0420(15) 0.0419(16) 0.0524(16) 0.0021(13) 0.0126(13) 0.0004(14)
C10 0.0477(16) 0.0461(17) 0.0504(16) 0.0025(14) 0.0135(13) -0.0036(14)
C11 0.087(2) 0.053(2) 0.063(2) -0.0116(18) 0.0278(18) -0.0115(17)
C12 0.109(3) 0.066(2) 0.069(2) -0.005(2) 0.039(2) -0.0194(19)
C13 0.081(2) 0.077(3) 0.064(2) 0.005(2) 0.0358(18) -0.009(2)
C14 0.0568(19) 0.065(2) 0.068(2) -0.0031(16) 0.0286(16) -0.0037(17)
C15 0.0459(16) 0.0527(18) 0.0514(17) 0.0044(14) 0.0143(13) -0.0034(14)
C16 0.0464(17) 0.060(2) 0.0567(18) -0.0082(15) 0.0155(14) -0.0056(16)
C17 0.0455(16) 0.0507(18) 0.0445(16) -0.0046(14) 0.0120(13) 0.0022(14)
C18 0.083(2) 0.072(2) 0.0506(18) 0.0130(19) 0.0235(17) 0.0078(17)
C19 0.108(3) 0.097(3) 0.062(2) 0.017(3) 0.041(2) -0.001(2)
C20 0.082(3) 0.073(3) 0.089(3) 0.014(2) 0.042(2) -0.006(2)
C21 0.062(2) 0.058(2) 0.073(2) 0.0098(17) 0.0187(17) 0.0064(17)
C22 0.0567(18) 0.0525(18) 0.0488(17) -0.0001(15) 0.0180(14) 0.0028(14)

loop_
_atom_type_symbol
_atom_type_description
_atom_type_scat_dispersion_real
_atom_type_scat_dispersion_imag
_atom_type_scat_source
C C 0.0033 0.0016 'International Tables Vol C Tables 4.2.6.8 and 6.1.1.4'
H H 0.0000 0.0000 'International Tables Vol C Tables 4.2.6.8 and 6.1.1.4'
O O 0.0106 0.0060 'International Tables Vol C Tables 4.2.6.8 and 6.1.1.4'
Si Si 0.0817 0.0704 'International Tables Vol C Tables 4.2.6.8 and 6.1.1.4'

loop_
_geom_angle_atom_site_label_1
_geom_angle_atom_site_label_2
_geom_angle_atom_site_label_3
_geom_angle
_geom_angle_publ_flag
O1 Si C1 103.17(15) ?
O1 Si C3 110.76(15) ?
C1 Si C3 110.9(2) ?
O1 Si C2 112.81(15) ?
C1 Si C2 109.85(18) ?
C3 Si C2 109.2(2) ?
C5 O1 Si 135.16(19) yes
C9 O2 C5 117.4(2) yes
C15 O3 C16 121.4(2) yes
Si C1 H1A 109.5 ?
Si C1 H1B 109.5 ?
H1A C1 H1B 109.5 ?
Si C1 H1C 109.5 ?
H1A C1 H1C 109.5 ?
H1B C1 H1C 109.5 ?
Si C2 H2A 109.5 ?
Si C2 H2B 109.5 ?
H2A C2 H2B 109.5 ?
Si C2 H2C 109.5 ?
H2A C2 H2C 109.5 ?
H2B C2 H2C 109.5 ?
Si C3 H3A 109.5 ?
Si C3 H3B 109.5 ?
H3A C3 H3B 109.5 ?
Si C3 H3C 109.5 ?
H3A C3 H3C 109.5 ?
H3B C3 H3C 109.5 ?
C5 C4 H4A 109.5 ?
C5 C4 H4B 109.5 ?
H4A C4 H4B 109.5 ?
C5 C4 H4C 109.5 ?
H4A C4 H4C 109.5 ?
H4B C4 H4C 109.5 ?
O1 C5 O2 108.4(2) ?
O1 C5 C6 109.2(2) ?
O2 C5 C6 109.9(2) ?
O1 C5 C4 111.8(2) ?
O2 C5 C4 104.0(3) ?
C6 C5 C4 113.4(2) ?
C5 C6 C7 112.9(2) yes
C5 C6 H6A 109.0 ?
C7 C6 H6A 109.0 ?
C5 C6 H6B 109.0 ?
C7 C6 H6B 109.0 ?
H6A C6 H6B 107.8 ?
C8 C7 C17 115.3(2) ?
C8 C7 C6 107.9(2) ?
C17 C7 C6 114.5(2) ?
C8 C7 H7 106.1 ?
C17 C7 H7 106.1 ?
C6 C7 H7 106.1 ?
C9 C8 C16 119.4(3) ?
C9 C8 C7 122.2(3) ?
C16 C8 C7 118.3(2) ?
C8 C9 O2 125.1(2) ?
C8 C9 C10 121.6(3) ?
O2 C9 C10 113.2(2) ?
C11 C10 C15 118.1(3) ?
C11 C10 C9 124.7(3) ?
C15 C10 C9 117.3(3) ?
C12 C11 C10 120.9(3) ?
C12 C11 H11 119.5 ?
C10 C11 H11 119.5 ?
C11 C12 C13 119.6(3) ?
C11 C12 H12 120.2 ?
C13 C12 H12 120.2 ?
C14 C13 C12 121.4(3) ?
C14 C13 H13 119.3 ?
C12 C13 H13 119.3 ?
C13 C14 C15 118.3(3) ?
C13 C14 H14 120.8 ?
C15 C14 H14 120.8 ?
O3 C15 C14 117.0(3) ?
O3 C15 C10 121.4(2) ?
C14 C15 C10 121.7(3) ?
O4 C16 O3 116.0(3) ?
O4 C16 C8 125.3(3) ?
O3 C16 C8 118.7(3) ?
C18 C17 C22 117.3(3) ?
C18 C17 C7 119.6(3) ?
C22 C17 C7 123.1(2) ?
C17 C18 C19 121.5(3) ?
C17 C18 H18 119.3 ?
C19 C18 H18 119.3 ?
C20 C19 C18 120.5(3) ?
C20 C19 H19 119.8 ?
C18 C19 H19 119.8 ?
C19 C20 C21 119.4(3) ?
C19 C20 H20 120.3 ?
C21 C20 H20 120.3 ?
C20 C21 C22 120.0(3) ?
C20 C21 H21 120.0 ?
C22 C21 H21 120.0 ?
C21 C22 C17 121.4(3) ?
C21 C22 H22 119.3 ?
C17 C22 H22 119.3 ?

loop_
_geom_bond_atom_site_label_1
_geom_bond_atom_site_label_2
_geom_bond_distance
_geom_bond_publ_flag
Si O1 1.651(2) yes
Si C1 1.836(4) ?
Si C3 1.847(3) ?
Si C2 1.854(4) ?
O1 C5 1.396(3) yes
O2 C9 1.351(3) ?
O2 C5 1.466(3) ?
O3 C15 1.377(3) ?
O3 C16 1.380(3) ?
O4 C16 1.206(3) yes
C1 H1A 0.9600 ?
C1 H1B 0.9600 ?
C1 H1C 0.9600 ?
C2 H2A 0.9600 ?
C2 H2B 0.9600 ?
C2 H2C 0.9600 ?
C3 H3A 0.9600 ?
C3 H3B 0.9600 ?
C3 H3C 0.9600 ?
C4 C5 1.521(4) ?
C4 H4A 0.9600 ?
C4 H4B 0.9600 ?
C4 H4C 0.9600 ?
C5 C6 1.506(4) yes
C6 C7 1.540(4) ?
C6 H6A 0.9700 ?
C6 H6B 0.9700 ?
C7 C8 1.503(4) ?
C7 C17 1.519(4) ?
C7 H7 0.9800 ?
C8 C9 1.348(4) ?
C8 C16 1.449(4) ?
C9 C10 1.452(4) ?
C10 C11 1.386(4) ?
C10 C15 1.389(4) ?
C11 C12 1.370(4) ?
C11 H11 0.9300 ?
C12 C13 1.379(5) ?
C12 H12 0.9300 ?
C13 C14 1.368(4) ?
C13 H13 0.9300 ?
C14 C15 1.385(4) ?
C14 H14 0.9300 ?
C17 C18 1.376(4) ?
C17 C22 1.386(4) ?
C18 C19 1.379(5) ?
C18 H18 0.9300 ?
C19 C20 1.364(5) ?
C19 H19 0.9300 ?
C20 C21 1.372(5) ?
C20 H20 0.9300 ?
C21 C22 1.381(4) ?
C21 H21 0.9300 ?
C22 H22 0.9300 ?

loop_
_geom_hbond_atom_site_label_D
_geom_hbond_atom_site_label_H
_geom_hbond_atom_site_label_A
_geom_hbond_site_symmetry_A
_geom_hbond_distance_DH
_geom_hbond_distance_HA
_geom_hbond_distance_DA
_geom_hbond_angle_DHA
_geom_hbond_publ_flag
C1 H1B O3 1_455 0.96 2.58 3.482(4) 156 yes
C14 H14 O4 3_765 0.93 2.55 3.463(4) 168 yes
C6 H6A Cg(B) 2_645 0.97 2.81 3.773(3) 175 yes
C21 H21 Cg(A) 3_665 0.93 2.96 3.815(4) 153 yes

loop_
_geom_torsion_atom_site_label_1
_geom_torsion_atom_site_label_2
_geom_torsion_atom_site_label_3
_geom_torsion_atom_site_label_4
_geom_torsion
C1 Si O1 C5 170.7(3)
C3 Si O1 C5 -70.6(3)
C2 Si O1 C5 52.2(3)
Si O1 C5 O2 47.6(3)
Si O1 C5 C6 167.33(19)
Si O1 C5 C4 -66.4(3)
C9 O2 C5 O1 82.2(3)
C9 O2 C5 C6 -37.0(3)
C9 O2 C5 C4 -158.7(2)
O1 C5 C6 C7 -61.1(3)
O2 C5 C6 C7 57.6(3)
C4 C5 C6 C7 173.5(3)
C5 C6 C7 C8 -45.9(3)
C5 C6 C7 C17 84.0(3)
C17 C7 C8 C9 -113.8(3)
C6 C7 C8 C9 15.6(4)
C17 C7 C8 C16 69.7(3)
C6 C7 C8 C16 -160.9(2)
C16 C8 C9 O2 -179.2(3)
C7 C8 C9 O2 4.3(4)
C16 C8 C9 C10 3.0(4)
C7 C8 C9 C10 -173.5(2)
C5 O2 C9 C8 6.8(4)
C5 O2 C9 C10 -175.2(2)
C8 C9 C10 C11 176.5(3)
O2 C9 C10 C11 -1.5(4)
C8 C9 C10 C15 -2.4(4)
O2 C9 C10 C15 179.6(2)
C15 C10 C11 C12 1.0(5)
C9 C10 C11 C12 -178.0(3)
C10 C11 C12 C13 -0.1(6)
C11 C12 C13 C14 -1.0(6)
C12 C13 C14 C15 1.2(5)
C16 O3 C15 C14 -175.2(3)
C16 O3 C15 C10 4.5(4)
C13 C14 C15 O3 179.3(3)
C13 C14 C15 C10 -0.3(5)
C11 C10 C15 O3 179.6(3)
C9 C10 C15 O3 -1.4(4)
C11 C10 C15 C14 -0.8(4)
C9 C10 C15 C14 178.2(3)
C15 O3 C16 O4 177.0(3)
C15 O3 C16 C8 -3.8(4)
C9 C8 C16 O4 179.2(3)
C7 C8 C16 O4 -4.2(5)
C9 C8 C16 O3 0.1(4)
C7 C8 C16 O3 176.7(2)
C8 C7 C17 C18 -166.7(3)
C6 C7 C17 C18 67.1(4)
C8 C7 C17 C22 11.7(4)
C6 C7 C17 C22 -114.5(3)
C22 C17 C18 C19 0.9(5)
C7 C17 C18 C19 179.3(3)
C17 C18 C19 C20 -0.5(6)
C18 C19 C20 C21 -0.1(6)
C19 C20 C21 C22 0.2(6)
C20 C21 C22 C17 0.2(5)
C18 C17 C22 C21 -0.7(4)
C7 C17 C22 C21 -179.1(3)
